data_7014678
loop_
_publ_author_name
'Kachi-Terajima, Chihiro'
'Yanagi, Katsuya'
'Kaziki, Toru'
'Kitazawa, Takafumi'
'Hasegawa, Miki'

_publ_section_title
;
 Luminescence tuning of imidazole-based lanthanide(iii) complexes [Ln =
 Sm, Eu, Gd, Tb, Dy].
;
_journal_issue 10
_journal_name_full 'Dalton transactions (Cambridge, England : 2003)'
_journal_page_first 2249
_journal_page_last 2256
_journal_paper_doi 10.1039/c0dt01046d
_journal_volume 40
_journal_year 2011
_chemical_formula_sum 'C14 H25 Eu N10 O11'
_chemical_formula_weight 661.40
_chemical_name_systematic
;
?
;
_space_group_IT_number 15
_symmetry_cell_setting monoclinic
_symmetry_space_group_name_Hall '-C 2yc'
_symmetry_space_group_name_H-M 'C 1 2/c 1'
_atom_sites_solution_hydrogens geom
_atom_sites_solution_primary direct
_atom_sites_solution_secondary difmap
_audit_creation_method SHELXL-97
_cell_angle_alpha 90.00
_cell_angle_beta 94.318(3)
_cell_angle_gamma 90.00
_cell_formula_units_Z 8
_cell_length_a 8.1695(14)
_cell_length_b 15.333(3)
_cell_length_c 39.165(7)
_cell_measurement_reflns_used 4537
_cell_measurement_temperature 90(2)
_cell_measurement_theta_max 29.18
_cell_measurement_theta_min 2.66
_cell_volume 4892.0(15)
_computing_cell_refinement 'Bruker SMART'
_computing_data_collection 'Bruker SMART'
_computing_data_reduction 'Bruker SAINT'
_computing_molecular_graphics 'Bruker SHELXTL'
_computing_publication_material 'Bruker SHELXTL'
_computing_structure_refinement 'SHELXL-97 (Sheldrick, 1997)'
_computing_structure_solution 'SHELXS-97 (Sheldrick, 1990)'
_diffrn_ambient_temperature 90(2)
_diffrn_detector_area_resol_mean 8.333
_diffrn_measured_fraction_theta_full 0.999
_diffrn_measured_fraction_theta_max 0.999
_diffrn_measurement_device_type 'CCD area detector'
_diffrn_measurement_method 'phi and omega scans'
_diffrn_radiation_monochromator graphite
_diffrn_radiation_source 'fine-focus sealed tube'
_diffrn_radiation_type MoK\a
_diffrn_radiation_wavelength 0.71073
_diffrn_reflns_av_R_equivalents 0.0445
_diffrn_reflns_av_sigmaI/netI 0.0555
_diffrn_reflns_limit_h_max 10
_diffrn_reflns_limit_h_min -10
_diffrn_reflns_limit_k_max 20
_diffrn_reflns_limit_k_min -18
_diffrn_reflns_limit_l_max 49
_diffrn_reflns_limit_l_min -52
_diffrn_reflns_number 16325
_diffrn_reflns_theta_full 28.28
_diffrn_reflns_theta_max 28.28
_diffrn_reflns_theta_min 2.09
_diffrn_standards_decay_% 0
_exptl_absorpt_coefficient_mu 2.638
_exptl_absorpt_correction_T_max 0.5471
_exptl_absorpt_correction_T_min 0.4587
_exptl_absorpt_correction_type empirical
_exptl_absorpt_process_details 'SADABS; Sheldrick 1996'
_exptl_crystal_colour colourless
_exptl_crystal_density_diffrn 1.796
_exptl_crystal_density_method 'not measured'
_exptl_crystal_description prism
_exptl_crystal_F_000 2640
_exptl_crystal_size_max 0.35
_exptl_crystal_size_mid 0.29
_exptl_crystal_size_min 0.26
_refine_diff_density_max 1.264
_refine_diff_density_min -1.213
_refine_diff_density_rms 0.132
_refine_ls_extinction_method none
_refine_ls_goodness_of_fit_ref 1.032
_refine_ls_hydrogen_treatment mixed
_refine_ls_matrix_type full
_refine_ls_number_parameters 332
_refine_ls_number_reflns 6074
_refine_ls_number_restraints 0
_refine_ls_restrained_S_all 1.032
_refine_ls_R_factor_all 0.0444
_refine_ls_R_factor_gt 0.0341
_refine_ls_shift/su_max 0.001
_refine_ls_shift/su_mean 0.000
_refine_ls_structure_factor_coef Fsqd
_refine_ls_weighting_details 'calc w=1/[\s^2^(Fo^2^)+(0.0241P)^2^+5.9846P] where P=(Fo^2^+2Fc^2^)/3'
_refine_ls_weighting_scheme calc
_refine_ls_wR_factor_gt 0.0696
_refine_ls_wR_factor_ref 0.0737
_reflns_number_gt 5070
_reflns_number_total 6074
_reflns_threshold_expression >2sigma(I)
_cod_data_source_file C0DT01046D.TXT
_cod_data_source_block 12_EuH2L
_cod_depositor_comments
;
The following automatic conversions were performed:
'_symmetry_cell_setting' value 'Monoclinic' changed to 'monoclinic'
according to '/home/saulius/struct/CIF-dictionaries/cif_core.dic'
dictionary named 'cif_core.dic' version 2.4.1 from 2010-06-29.

Automatic conversion script
Id: cif_fix_enum 1555 2011-01-17 13:19:09Z saulius 
;
_cod_original_cell_volume 4892.0(14)
_cod_original_sg_symbol_H-M C2/c
_cod_database_code 7014678

loop_
_symmetry_equiv_pos_as_xyz
'x, y, z'
'-x, y, -z+1/2'
'x+1/2, y+1/2, z'
'-x+1/2, y+1/2, -z+1/2'
'-x, -y, -z'
'x, -y, z-1/2'
'-x+1/2, -y+1/2, -z'
'x+1/2, -y+1/2, z-1/2'

loop_
_atom_site_label
_atom_site_type_symbol
_atom_site_fract_x
_atom_site_fract_y
_atom_site_fract_z
_atom_site_U_iso_or_equiv
_atom_site_adp_type
_atom_site_occupancy
_atom_site_symmetry_multiplicity
_atom_site_calc_flag
_atom_site_refinement_flags
_atom_site_disorder_assembly
_atom_site_disorder_group
C1 C -0.1294(4) 0.3552(2) 0.08416(8) 0.0156(7) Uani 1 1 d . . .
H15 H -0.1935 0.3178 0.0692 0.019 Uiso 1 1 calc R . .
C2 C 0.0016(4) 0.4720(3) 0.10417(9) 0.0193(8) Uani 1 1 d . . .
H2 H 0.0459 0.5292 0.1064 0.023 Uiso 1 1 calc R . .
C3 C 0.0183(4) 0.4060(2) 0.12765(9) 0.0174(7) Uani 1 1 d . . .
C4 C 0.1009(4) 0.4041(2) 0.16172(9) 0.0190(8) Uani 1 1 d . . .
H4B H 0.1591 0.4538 0.1705 0.023 Uiso 1 1 calc R . .
C5 C 0.1832(5) 0.3326(3) 0.21382(9) 0.0221(8) Uani 1 1 d . . .
H5A H 0.1047 0.3237 0.2316 0.026 Uiso 1 1 calc R . .
H5B H 0.2416 0.3884 0.2186 0.026 Uiso 1 1 calc R . .
C6 C 0.3045(5) 0.2583(3) 0.21443(10) 0.0241(9) Uani 1 1 d . . .
H6A H 0.3932 0.2719 0.1994 0.029 Uiso 1 1 calc R . .
H6B H 0.3546 0.2497 0.2380 0.029 Uiso 1 1 calc R . .
C7 C 0.3316(4) 0.1058(3) 0.19554(9) 0.0218(8) Uani 1 1 d . . .
H7A H 0.4071 0.0944 0.2160 0.026 Uiso 1 1 calc R . .
H7B H 0.3979 0.1214 0.1763 0.026 Uiso 1 1 calc R . .
C8 C 0.2290(5) 0.0257(3) 0.18659(9) 0.0205(8) Uani 1 1 d . . .
H8A H 0.3003 -0.0227 0.1799 0.025 Uiso 1 1 calc R . .
H8B H 0.1712 0.0068 0.2067 0.025 Uiso 1 1 calc R . .
C9 C 0.0965(4) -0.0050(2) 0.13254(9) 0.0170(7) Uani 1 1 d . . .
H9A H 0.1581 -0.0576 0.1326 0.020 Uiso 1 1 calc R . .
C10 C -0.0160(4) 0.0185(2) 0.10345(9) 0.0156(7) Uani 1 1 d . . .
C11 C -0.0663(4) -0.0278(3) 0.07455(9) 0.0187(8) Uani 1 1 d . . .
H11 H -0.0337 -0.0849 0.0686 0.022 Uiso 1 1 calc R . .
C12 C -0.1858(4) 0.1010(2) 0.07383(8) 0.0155(7) Uani 1 1 d . . .
H12 H -0.2527 0.1489 0.0663 0.019 Uiso 1 1 calc R . .
C13 C 0.2331(5) 0.2116(3) 0.08636(11) 0.0388(12) Uani 1 1 d . . .
H13A H 0.1969 0.1552 0.0768 0.058 Uiso 1 1 calc R . .
H13B H 0.3488 0.2209 0.0824 0.058 Uiso 1 1 calc R . .
H13C H 0.1666 0.2583 0.0753 0.058 Uiso 1 1 calc R . .
C14 C 0.5650(6) 0.3261(3) 0.00386(10) 0.0301(10) Uani 1 1 d . . .
H14A H 0.4522 0.3418 -0.0041 0.045 Uiso 1 1 calc R . .
H14B H 0.6096 0.2860 -0.0125 0.045 Uiso 1 1 calc R . .
H14C H 0.6327 0.3790 0.0057 0.045 Uiso 1 1 calc R . .
Eu1 Eu -0.032641(19) 0.197469(11) 0.154284(4) 0.01052(6) Uani 1 1 d . . .
H16 H 0.286(5) 0.231(3) 0.1308(11) 0.017(13) Uiso 1 1 d . . .
N1 N -0.0917(4) 0.4389(2) 0.07688(7) 0.0184(7) Uani 1 1 d . . .
H1 H -0.1222 0.4670 0.0579 0.022 Uiso 1 1 calc R . .
N2 N -0.0655(3) 0.33244(19) 0.11485(7) 0.0138(6) Uani 1 1 d . . .
N3 N 0.0948(3) 0.3354(2) 0.17965(7) 0.0164(6) Uani 1 1 d . . .
N4 N 0.2182(4) 0.1775(2) 0.20240(8) 0.0186(7) Uani 1 1 d . . .
H4A H 0.1674 0.1584 0.2215 0.022 Uiso 1 1 calc R . .
N5 N 0.1102(4) 0.0474(2) 0.15820(7) 0.0182(7) Uani 1 1 d . . .
N6 N -0.0930(3) 0.09919(19) 0.10289(7) 0.0139(6) Uani 1 1 d . . .
N7 N -0.1733(4) 0.0257(2) 0.05619(7) 0.0173(6) Uani 1 1 d . . .
H7 H -0.2253 0.0134 0.0363 0.021 Uiso 1 1 calc R . .
N8 N -0.2090(3) 0.1058(2) 0.20770(7) 0.0182(7) Uani 1 1 d . . .
N9 N -0.3772(4) 0.2702(2) 0.14708(8) 0.0175(6) Uani 1 1 d . . .
N10 N 0.3842(4) 0.0854(2) 0.01003(7) 0.0154(6) Uani 1 1 d . . .
O1 O 0.2137(3) 0.21239(19) 0.12275(7) 0.0205(6) Uani 1 1 d . . .
O2 O -0.2334(3) 0.09171(18) 0.17572(6) 0.0239(6) Uani 1 1 d . . .
O3 O -0.1130(3) 0.16825(19) 0.21627(6) 0.0244(6) Uani 1 1 d . . .
O4 O -0.2756(3) 0.06144(19) 0.22891(7) 0.0273(6) Uani 1 1 d . . .
O5 O -0.2714(3) 0.29131(17) 0.17099(7) 0.0206(6) Uani 1 1 d . . .
O6 O -0.3381(3) 0.21414(17) 0.12596(7) 0.0220(6) Uani 1 1 d . . .
O7 O -0.5140(3) 0.30620(18) 0.14484(8) 0.0289(7) Uani 1 1 d . . .
O8 O 0.5659(3) 0.28517(17) 0.03641(6) 0.0228(6) Uani 1 1 d . . .
H8 H 0.5309 0.2339 0.0340 0.034 Uiso 1 1 calc R . .
O9 O 0.4680(3) 0.11018(17) 0.03651(6) 0.0215(6) Uani 1 1 d . . .
O10 O 0.3135(3) 0.01169(16) 0.01061(6) 0.0193(6) Uani 1 1 d . . .
O11 O 0.3692(3) 0.13138(18) -0.01600(6) 0.0259(6) Uani 1 1 d . . .

loop_
_atom_site_aniso_label
_atom_site_aniso_U_11
_atom_site_aniso_U_22
_atom_site_aniso_U_33
_atom_site_aniso_U_23
_atom_site_aniso_U_13
_atom_site_aniso_U_12
C1 0.0164(17) 0.018(2) 0.0124(17) -0.0026(14) 0.0000(14) -0.0009(14)
C2 0.0186(18) 0.018(2) 0.0212(19) 0.0005(15) 0.0032(15) -0.0033(15)
C3 0.0151(17) 0.0152(19) 0.0216(19) -0.0036(15) -0.0007(14) -0.0050(14)
C4 0.0166(18) 0.018(2) 0.0222(19) -0.0045(15) -0.0028(15) -0.0080(15)
C5 0.025(2) 0.023(2) 0.0170(18) -0.0014(15) -0.0075(15) -0.0083(16)
C6 0.0189(19) 0.034(2) 0.0179(19) 0.0001(17) -0.0064(15) -0.0093(17)
C7 0.0139(17) 0.033(2) 0.0180(18) 0.0044(16) -0.0032(14) 0.0074(16)
C8 0.0238(19) 0.025(2) 0.0123(17) 0.0029(15) -0.0002(15) 0.0092(16)
C9 0.0184(17) 0.0153(19) 0.0176(18) 0.0012(14) 0.0027(14) -0.0003(14)
C10 0.0161(17) 0.0139(19) 0.0167(17) 0.0008(14) 0.0007(14) -0.0009(14)
C11 0.0203(18) 0.017(2) 0.0189(18) -0.0035(14) 0.0022(15) 0.0000(15)
C12 0.0187(17) 0.0169(19) 0.0108(16) 0.0014(13) 0.0018(13) -0.0028(14)
C13 0.031(2) 0.061(4) 0.026(2) -0.010(2) 0.0165(19) -0.012(2)
C14 0.047(3) 0.023(2) 0.020(2) 0.0022(16) 0.0032(19) -0.0073(19)
Eu1 0.00966(9) 0.01301(9) 0.00873(9) -0.00071(7) -0.00030(6) -0.00125(7)
N1 0.0238(16) 0.0184(17) 0.0133(15) 0.0037(12) 0.0039(13) 0.0003(13)
N2 0.0133(14) 0.0138(15) 0.0146(14) -0.0006(11) 0.0024(12) -0.0016(11)
N3 0.0152(14) 0.0204(17) 0.0132(14) -0.0016(12) -0.0015(12) -0.0027(12)
N4 0.0134(14) 0.0260(19) 0.0156(15) -0.0016(13) -0.0037(12) -0.0005(12)
N5 0.0208(16) 0.0194(18) 0.0137(15) 0.0013(12) -0.0033(12) 0.0018(13)
N6 0.0157(14) 0.0158(16) 0.0105(14) -0.0006(11) 0.0017(11) -0.0042(12)
N7 0.0223(16) 0.0200(17) 0.0089(14) -0.0038(12) -0.0026(12) -0.0053(13)
N8 0.0136(14) 0.0246(19) 0.0166(15) 0.0049(13) 0.0020(12) 0.0020(13)
N9 0.0124(15) 0.0182(17) 0.0221(16) 0.0055(13) 0.0020(12) -0.0033(12)
N10 0.0193(15) 0.0149(16) 0.0115(14) -0.0004(12) -0.0013(12) 0.0010(12)
O1 0.0148(14) 0.0291(17) 0.0185(14) -0.0012(11) 0.0064(11) -0.0033(12)
O2 0.0350(15) 0.0217(15) 0.0160(13) -0.0044(11) 0.0088(12) -0.0118(12)
O3 0.0192(14) 0.0390(18) 0.0140(13) 0.0008(11) -0.0040(11) -0.0123(12)
O4 0.0245(14) 0.0377(18) 0.0205(14) 0.0126(12) 0.0068(12) -0.0062(12)
O5 0.0166(13) 0.0222(16) 0.0232(14) -0.0038(11) 0.0033(11) 0.0004(10)
O6 0.0153(13) 0.0267(17) 0.0237(14) 0.0000(11) 0.0000(11) -0.0021(11)
O7 0.0136(13) 0.0244(17) 0.0486(18) 0.0094(13) 0.0025(12) 0.0045(11)
O8 0.0303(15) 0.0202(16) 0.0178(13) 0.0002(10) 0.0007(11) -0.0110(12)
O9 0.0276(14) 0.0218(15) 0.0140(13) -0.0059(10) -0.0056(11) -0.0057(11)
O10 0.0267(14) 0.0145(14) 0.0159(13) 0.0004(10) -0.0031(11) -0.0069(11)
O11 0.0418(17) 0.0185(15) 0.0164(13) 0.0078(11) -0.0034(12) -0.0046(12)

loop_
_atom_type_symbol
_atom_type_description
_atom_type_scat_dispersion_real
_atom_type_scat_dispersion_imag
_atom_type_scat_source
C C 0.0033 0.0016 'International Tables Vol C Tables 4.2.6.8 and 6.1.1.4'
H H 0.0000 0.0000 'International Tables Vol C Tables 4.2.6.8 and 6.1.1.4'
N N 0.0061 0.0033 'International Tables Vol C Tables 4.2.6.8 and 6.1.1.4'
O O 0.0106 0.0060 'International Tables Vol C Tables 4.2.6.8 and 6.1.1.4'
Eu Eu -0.1578 3.6682 'International Tables Vol C Tables 4.2.6.8 and 6.1.1.4'

loop_
_geom_angle_atom_site_label_1
_geom_angle_atom_site_label_2
_geom_angle_atom_site_label_3
_geom_angle
_geom_angle_site_symmetry_1
_geom_angle_site_symmetry_3
_geom_angle_publ_flag
N2 C1 N1 111.2(3) . . ?
N2 C1 H15 124.4 . . ?
N1 C1 H15 124.4 . . ?
N1 C2 C3 105.9(3) . . ?
N1 C2 H2 127.1 . . ?
C3 C2 H2 127.1 . . ?
C2 C3 N2 109.6(3) . . ?
C2 C3 C4 130.6(3) . . ?
N2 C3 C4 119.8(3) . . ?
N3 C4 C3 119.5(3) . . ?
N3 C4 H4B 120.3 . . ?
C3 C4 H4B 120.3 . . ?
N3 C5 C6 108.2(3) . . ?
N3 C5 H5A 110.1 . . ?
C6 C5 H5A 110.1 . . ?
N3 C5 H5B 110.1 . . ?
C6 C5 H5B 110.1 . . ?
H5A C5 H5B 108.4 . . ?
N4 C6 C5 109.2(3) . . ?
N4 C6 H6A 109.8 . . ?
C5 C6 H6A 109.8 . . ?
N4 C6 H6B 109.8 . . ?
C5 C6 H6B 109.8 . . ?
H6A C6 H6B 108.3 . . ?
N4 C7 C8 107.6(3) . . ?
N4 C7 H7A 110.2 . . ?
C8 C7 H7A 110.2 . . ?
N4 C7 H7B 110.2 . . ?
C8 C7 H7B 110.2 . . ?
H7A C7 H7B 108.5 . . ?
N5 C8 C7 108.4(3) . . ?
N5 C8 H8A 110.0 . . ?
C7 C8 H8A 110.0 . . ?
N5 C8 H8B 110.0 . . ?
C7 C8 H8B 110.0 . . ?
H8A C8 H8B 108.4 . . ?
N5 C9 C10 118.0(3) . . ?
N5 C9 H9A 121.0 . . ?
C10 C9 H9A 121.0 . . ?
C11 C10 N6 109.9(3) . . ?
C11 C10 C9 130.6(3) . . ?
N6 C10 C9 119.5(3) . . ?
N7 C11 C10 105.3(3) . . ?
N7 C11 H11 127.4 . . ?
C10 C11 H11 127.4 . . ?
N6 C12 N7 111.2(3) . . ?
N6 C12 H12 124.4 . . ?
N7 C12 H12 124.4 . . ?
O1 C13 H13A 109.5 . . ?
O1 C13 H13B 109.5 . . ?
H13A C13 H13B 109.5 . . ?
O1 C13 H13C 109.5 . . ?
H13A C13 H13C 109.5 . . ?
H13B C13 H13C 109.5 . . ?
O8 C14 H14A 109.5 . . ?
O8 C14 H14B 109.5 . . ?
H14A C14 H14B 109.5 . . ?
O8 C14 H14C 109.5 . . ?
H14A C14 H14C 109.5 . . ?
H14B C14 H14C 109.5 . . ?
O1 Eu1 O2 144.65(9) . . ?
O1 Eu1 N3 77.89(9) . . ?
O2 Eu1 N3 132.30(9) . . ?
O1 Eu1 N6 76.89(9) . . ?
O2 Eu1 N6 77.72(8) . . ?
N3 Eu1 N6 149.30(9) . . ?
O1 Eu1 O5 138.62(9) . . ?
O2 Eu1 O5 75.25(9) . . ?
N3 Eu1 O5 74.17(9) . . ?
N6 Eu1 O5 115.65(9) . . ?
O1 Eu1 N5 74.22(9) . . ?
O2 Eu1 N5 72.93(9) . . ?
N3 Eu1 N5 123.50(10) . . ?
N6 Eu1 N5 64.96(9) . . ?
O5 Eu1 N5 147.14(9) . . ?
O1 Eu1 N2 71.11(9) . . ?
O2 Eu1 N2 132.84(9) . . ?
N3 Eu1 N2 65.53(9) . . ?
N6 Eu1 N2 89.78(9) . . ?
O5 Eu1 N2 69.78(9) . . ?
N5 Eu1 N2 140.90(9) . . ?
O1 Eu1 O3 139.57(9) . . ?
O2 Eu1 O3 49.89(8) . . ?
N3 Eu1 O3 84.43(9) . . ?
N6 Eu1 O3 126.26(9) . . ?
O5 Eu1 O3 66.79(9) . . ?
N5 Eu1 O3 86.31(9) . . ?
N2 Eu1 O3 132.35(9) . . ?
O1 Eu1 O6 124.06(9) . . ?
O2 Eu1 O6 65.42(9) . . ?
N3 Eu1 O6 115.35(9) . . ?
N6 Eu1 O6 66.81(9) . . ?
O5 Eu1 O6 48.86(8) . . ?
N5 Eu1 O6 121.04(9) . . ?
N2 Eu1 O6 67.83(8) . . ?
O3 Eu1 O6 96.36(8) . . ?
O1 Eu1 N4 75.69(10) . . ?
O2 Eu1 N4 100.10(9) . . ?
N3 Eu1 N4 63.34(9) . . ?
N6 Eu1 N4 125.48(9) . . ?
O5 Eu1 N4 116.17(9) . . ?
N5 Eu1 N4 62.62(9) . . ?
N2 Eu1 N4 123.24(9) . . ?
O3 Eu1 N4 63.89(9) . . ?
O6 Eu1 N4 160.15(9) . . ?
O1 Eu1 N8 148.96(9) . . ?
O2 Eu1 N8 24.91(8) . . ?
N3 Eu1 N8 108.98(9) . . ?
N6 Eu1 N8 101.65(9) . . ?
O5 Eu1 N8 70.49(8) . . ?
N5 Eu1 N8 77.19(9) . . ?
N2 Eu1 N8 139.75(8) . . ?
O3 Eu1 N8 25.06(8) . . ?
O6 Eu1 N8 81.40(8) . . ?
N4 Eu1 N8 80.67(9) . . ?
O1 Eu1 N9 135.52(9) . . ?
O2 Eu1 N9 68.89(9) . . ?
N3 Eu1 N9 94.66(9) . . ?
N6 Eu1 N9 91.20(9) . . ?
O5 Eu1 N9 24.48(8) . . ?
N5 Eu1 N9 138.50(9) . . ?
N2 Eu1 N9 66.09(8) . . ?
O3 Eu1 N9 81.48(8) . . ?
O6 Eu1 N9 24.39(8) . . ?
N4 Eu1 N9 139.59(9) . . ?
N8 Eu1 N9 75.12(8) . . ?
C1 N1 C2 108.1(3) . . ?
C1 N1 H1 126.0 . . ?
C2 N1 H1 126.0 . . ?
C1 N2 C3 105.3(3) . . ?
C1 N2 Eu1 140.5(2) . . ?
C3 N2 Eu1 114.0(2) . . ?
C4 N3 C5 119.4(3) . . ?
C4 N3 Eu1 120.6(2) . . ?
C5 N3 Eu1 119.5(2) . . ?
C7 N4 C6 112.9(3) . . ?
C7 N4 Eu1 114.3(2) . . ?
C6 N4 Eu1 116.5(2) . . ?
C7 N4 H4A 103.7 . . ?
C6 N4 H4A 103.7 . . ?
Eu1 N4 H4A 103.7 . . ?
C9 N5 C8 117.8(3) . . ?
C9 N5 Eu1 119.9(2) . . ?
C8 N5 Eu1 121.5(2) . . ?
C12 N6 C10 105.2(3) . . ?
C12 N6 Eu1 137.6(2) . . ?
C10 N6 Eu1 117.2(2) . . ?
C12 N7 C11 108.3(3) . . ?
C12 N7 H7 125.8 . . ?
C11 N7 H7 125.8 . . ?
O4 N8 O3 122.4(3) . . ?
O4 N8 O2 121.7(3) . . ?
O3 N8 O2 116.0(3) . . ?
O4 N8 Eu1 174.5(3) . . ?
O3 N8 Eu1 60.48(16) . . ?
O2 N8 Eu1 55.75(16) . . ?
O7 N9 O6 122.1(3) . . ?
O7 N9 O5 119.8(3) . . ?
O6 N9 O5 118.0(3) . . ?
O7 N9 Eu1 175.1(3) . . ?
O6 N9 Eu1 61.68(16) . . ?
O5 N9 Eu1 56.40(16) . . ?
O11 N10 O9 121.4(3) . . ?
O11 N10 O10 120.3(3) . . ?
O9 N10 O10 118.3(3) . . ?
C13 O1 Eu1 130.6(2) . . ?
C13 O1 H16 107(3) . . ?
Eu1 O1 H16 120(3) . . ?
N8 O2 Eu1 99.34(19) . . ?
N8 O3 Eu1 94.46(19) . . ?
N9 O5 Eu1 99.12(19) . . ?
N9 O6 Eu1 93.93(19) . . ?
C14 O8 H8 109.5 . . ?

loop_
_geom_bond_atom_site_label_1
_geom_bond_atom_site_label_2
_geom_bond_distance
_geom_bond_site_symmetry_2
_geom_bond_publ_flag
C1 N2 1.321(4) . ?
C1 N1 1.355(4) . ?
C1 H15 0.9500 . ?
C2 N1 1.363(5) . ?
C2 C3 1.367(5) . ?
C2 H2 0.9500 . ?
C3 N2 1.393(4) . ?
C3 C4 1.449(5) . ?
C4 N3 1.268(5) . ?
C4 H4B 0.9500 . ?
C5 N3 1.473(4) . ?
C5 C6 1.510(6) . ?
C5 H5A 0.9900 . ?
C5 H5B 0.9900 . ?
C6 N4 1.484(5) . ?
C6 H6A 0.9900 . ?
C6 H6B 0.9900 . ?
C7 N4 1.476(5) . ?
C7 C8 1.513(5) . ?
C7 H7A 0.9900 . ?
C7 H7B 0.9900 . ?
C8 N5 1.458(4) . ?
C8 H8A 0.9900 . ?
C8 H8B 0.9900 . ?
C9 N5 1.285(4) . ?
C9 C10 1.455(5) . ?
C9 H9A 0.9500 . ?
C10 C11 1.373(5) . ?
C10 N6 1.387(4) . ?
C11 N7 1.363(5) . ?
C11 H11 0.9500 . ?
C12 N6 1.319(4) . ?
C12 N7 1.353(4) . ?
C12 H12 0.9500 . ?
C13 O1 1.446(5) . ?
C13 H13A 0.9800 . ?
C13 H13B 0.9800 . ?
C13 H13C 0.9800 . ?
C14 O8 1.421(4) . ?
C14 H14A 0.9800 . ?
C14 H14B 0.9800 . ?
C14 H14C 0.9800 . ?
Eu1 O1 2.450(3) . ?
Eu1 O2 2.496(3) . ?
Eu1 N3 2.528(3) . ?
Eu1 N6 2.533(3) . ?
Eu1 O5 2.549(2) . ?
Eu1 N5 2.579(3) . ?
Eu1 N2 2.584(3) . ?
Eu1 O3 2.601(3) . ?
Eu1 O6 2.666(2) . ?
Eu1 N4 2.695(3) . ?
Eu1 N8 2.980(3) . ?
Eu1 N9 3.021(3) . ?
N1 H1 0.8800 . ?
N4 H4A 0.9300 . ?
N7 H7 0.8800 . ?
N8 O4 1.232(4) . ?
N8 O3 1.266(4) . ?
N8 O2 1.272(4) . ?
N9 O7 1.244(4) . ?
N9 O6 1.251(4) . ?
N9 O5 1.268(4) . ?
N10 O11 1.238(4) . ?
N10 O9 1.257(3) . ?
N10 O10 1.270(4) . ?
O1 H16 0.71(4) . ?
O8 H8 0.8400 . ?
